data_7711749
loop_
_publ_author_name
'Hogarth, Graeme'
'Al-Jibori, Subhi A.'
'Al-Janabi, Ahmed'
'Irzoqi, Ahmed A.'
'Basak-Modi, Sucharita'
'Orton, Georgia'
'Ghosh, Shishir'
'Wagner, Christoph'
'Abdullah, Ali I. A.'

_publ_section_title
;
 Palladium(II) ortho-cyano-aminothiophenolate (ocap) complexes
;
_journal_name_full 'Dalton Transactions'
_journal_paper_doi 10.1039/D2DT02681C
_journal_year 2022
_chemical_formula_sum 'C32 H26 N2 P2 Pd S'
_chemical_formula_weight 638.95
_space_group_IT_number 14
_space_group_name_Hall '-P 2yn'
_space_group_name_H-M_alt 'P 1 21/n 1'
_symmetry_cell_setting monoclinic
_symmetry_space_group_name_H-M 'P 1 21/n 1'
_atom_sites_solution_hydrogens geom
_atom_sites_solution_primary direct
_atom_sites_solution_secondary difmap
_audit_creation_method SHELXL-97
_audit_update_record
;
2021-10-06 deposited with the CCDC.	2022-11-10 downloaded from the CCDC.
;
_cell_angle_alpha 90.00
_cell_angle_beta 105.465(4)
_cell_angle_gamma 90.00
_cell_formula_units_Z 4
_cell_length_a 12.904(3)
_cell_length_b 13.160(3)
_cell_length_c 16.640(4)
_cell_measurement_reflns_used 245
_cell_measurement_temperature 123(2)
_cell_measurement_theta_max 25
_cell_measurement_theta_min 5
_cell_volume 2723.4(11)
_computing_cell_refinement 'Bruker SAINT'
_computing_data_collection 'Bruker SMART'
_computing_data_reduction 'Bruker SAINT'
_computing_structure_refinement 'SHELXL-97 (Sheldrick, 1997)'
_computing_structure_solution 'SHELXS-97 (Sheldrick, 1990)'
_diffrn_ambient_temperature 123(2)
_diffrn_measured_fraction_theta_full 0.983
_diffrn_measured_fraction_theta_max 0.829
_diffrn_measurement_device_type 'Bruker SMART 1K CCD diffractometer'
_diffrn_measurement_method '\w rotation with narrow frames'
_diffrn_radiation_monochromator graphite
_diffrn_radiation_source 'fine-focus sealed tube'
_diffrn_radiation_type MoK\a
_diffrn_radiation_wavelength 0.71073
_diffrn_reflns_av_R_equivalents 0.0564
_diffrn_reflns_av_sigmaI/netI 0.0723
_diffrn_reflns_limit_h_max 17
_diffrn_reflns_limit_h_min -16
_diffrn_reflns_limit_k_max 17
_diffrn_reflns_limit_k_min -17
_diffrn_reflns_limit_l_max 21
_diffrn_reflns_limit_l_min -21
_diffrn_reflns_number 17518
_diffrn_reflns_theta_full 26.00
_diffrn_reflns_theta_max 28.31
_diffrn_reflns_theta_min 2.32
_exptl_absorpt_coefficient_mu 0.901
_exptl_absorpt_correction_T_max 0.7374
_exptl_absorpt_correction_T_min 0.6716
_exptl_absorpt_correction_type multi-scan
_exptl_crystal_colour orange
_exptl_crystal_density_diffrn 1.558
_exptl_crystal_density_method 'not measured'
_exptl_crystal_description block
_exptl_crystal_F_000 1296
_exptl_crystal_size_max 0.48
_exptl_crystal_size_mid 0.46
_exptl_crystal_size_min 0.36
_refine_diff_density_max 0.654
_refine_diff_density_min -0.775
_refine_diff_density_rms 0.095
_refine_ls_extinction_coef 0.0046(4)
_refine_ls_extinction_expression Fc^*^=kFc[1+0.001xFc^2^\l^3^/sin(2\q)]^-1/4^
_refine_ls_extinction_method SHELXL
_refine_ls_goodness_of_fit_ref 0.940
_refine_ls_hydrogen_treatment constr
_refine_ls_matrix_type full
_refine_ls_number_parameters 344
_refine_ls_number_reflns 5619
_refine_ls_number_restraints 0
_refine_ls_restrained_S_all 0.940
_refine_ls_R_factor_all 0.0617
_refine_ls_R_factor_gt 0.0368
_refine_ls_shift/su_max 0.002
_refine_ls_shift/su_mean 0.000
_refine_ls_structure_factor_coef Fsqd
_refine_ls_weighting_details 'calc w=1/[\s^2^(Fo^2^)+(0.0455P)^2^+0.0000P] where P=(Fo^2^+2Fc^2^)/3'
_refine_ls_weighting_scheme calc
_refine_ls_wR_factor_gt 0.0812
_refine_ls_wR_factor_ref 0.0872
_reflns_number_gt 3928
_reflns_number_total 5619
_reflns_threshold_expression I>2\s(I)
_cod_data_source_file d2dt02681c2.cif
_cod_data_source_block str0943
_cod_original_cell_volume 2723.3(11)
_cod_original_sg_symbol_H-M P2(1)/n
_cod_database_code 7711749

loop_
_symmetry_equiv_pos_as_xyz
'x, y, z'
'-x+1/2, y+1/2, -z+1/2'
'-x, -y, -z'
'x-1/2, -y-1/2, z-1/2'

loop_
_atom_site_label
_atom_site_type_symbol
_atom_site_fract_x
_atom_site_fract_y
_atom_site_fract_z
_atom_site_U_iso_or_equiv
_atom_site_adp_type
_atom_site_occupancy
_atom_site_symmetry_multiplicity
_atom_site_calc_flag
_atom_site_refinement_flags
_atom_site_disorder_assembly
_atom_site_disorder_group
Pd1 Pd 0.877578(17) 0.211758(15) 0.246820(12) 0.02316(9) Uani 1 1 d . . .
S1 S 0.90445(6) 0.11487(5) 0.36431(4) 0.02752(17) Uani 1 1 d . . .
P1 P 0.82667(6) 0.31290(5) 0.13219(4) 0.02466(17) Uani 1 1 d . . .
P2 P 0.71300(6) 0.26745(5) 0.24028(4) 0.02411(17) Uani 1 1 d . . .
N1 N 1.02429(19) 0.15820(18) 0.24214(13) 0.0267(5) Uani 1 1 d . . .
N2 N 1.1223(2) 0.2267(2) 0.14707(16) 0.0425(7) Uani 1 1 d . . .
C1 C 1.0776(2) 0.1936(2) 0.19211(17) 0.0282(7) Uani 1 1 d . . .
C2 C 1.0711(2) 0.0789(2) 0.29641(16) 0.0275(6) Uani 1 1 d . . .
C3 C 1.0202(2) 0.0514(2) 0.35713(16) 0.0272(6) Uani 1 1 d . . .
C4 C 1.0623(2) -0.0278(2) 0.41092(17) 0.0302(7) Uani 1 1 d . . .
H4A H 1.0292 -0.0466 0.4533 0.036 Uiso 1 1 calc R . .
C5 C 1.1526(3) -0.0794(2) 0.40287(19) 0.0373(8) Uani 1 1 d . . .
H5A H 1.1807 -0.1341 0.4395 0.045 Uiso 1 1 calc R . .
C6 C 1.2013(3) -0.0525(3) 0.34297(19) 0.0381(8) Uani 1 1 d . . .
H6A H 1.2632 -0.0883 0.3378 0.046 Uiso 1 1 calc R . .
C7 C 1.1609(2) 0.0266(2) 0.28979(18) 0.0346(7) Uani 1 1 d . . .
H7A H 1.1952 0.0453 0.2481 0.042 Uiso 1 1 calc R . .
C8 C 0.7104(2) 0.3633(2) 0.16092(16) 0.0286(6) Uani 1 1 d . . .
H8A H 0.6439 0.3609 0.1145 0.034 Uiso 1 1 calc R . .
H8B H 0.7223 0.4329 0.1841 0.034 Uiso 1 1 calc R . .
C9 C 0.7836(2) 0.2532(2) 0.03194(16) 0.0272(6) Uani 1 1 d . . .
C10 C 0.6774(3) 0.2479(2) -0.01313(18) 0.0352(7) Uani 1 1 d . . .
H10A H 0.6228 0.2755 0.0090 0.042 Uiso 1 1 calc R . .
C11 C 0.6506(3) 0.2019(2) -0.09084(19) 0.0398(8) Uani 1 1 d . . .
H11A H 0.5774 0.1978 -0.1219 0.048 Uiso 1 1 calc R . .
C12 C 0.7284(3) 0.1626(2) -0.12295(18) 0.0402(8) Uani 1 1 d . . .
H12A H 0.7092 0.1318 -0.1765 0.048 Uiso 1 1 calc R . .
C13 C 0.8348(3) 0.1671(2) -0.07864(18) 0.0361(7) Uani 1 1 d . . .
H13A H 0.8890 0.1395 -0.1012 0.043 Uiso 1 1 calc R . .
C14 C 0.8617(3) 0.2125(2) -0.00072(17) 0.0305(7) Uani 1 1 d . . .
H14A H 0.9350 0.2155 0.0305 0.037 Uiso 1 1 calc R . .
C15 C 0.9050(2) 0.4209(2) 0.12013(17) 0.0275(6) Uani 1 1 d . . .
C16 C 0.9918(2) 0.4487(2) 0.18461(18) 0.0353(7) Uani 1 1 d . . .
H16A H 1.0140 0.4074 0.2330 0.042 Uiso 1 1 calc R . .
C17 C 1.0450(3) 0.5361(3) 0.1781(2) 0.0430(8) Uani 1 1 d . . .
H17A H 1.1047 0.5560 0.2224 0.052 Uiso 1 1 calc R . .
C18 C 1.0141(3) 0.5955(3) 0.1090(2) 0.0485(9) Uani 1 1 d . . .
H18A H 1.0517 0.6567 0.1058 0.058 Uiso 1 1 calc R . .
C19 C 0.9289(3) 0.5676(3) 0.0440(2) 0.0448(9) Uani 1 1 d . . .
H19A H 0.9085 0.6086 -0.0047 0.054 Uiso 1 1 calc R . .
C20 C 0.8739(3) 0.4806(2) 0.04946(18) 0.0345(7) Uani 1 1 d . . .
H20A H 0.8143 0.4612 0.0049 0.041 Uiso 1 1 calc R . .
C21 C 0.6782(2) 0.3258(2) 0.32670(16) 0.0251(6) Uani 1 1 d . . .
C22 C 0.6972(3) 0.2729(2) 0.40069(18) 0.0338(7) Uani 1 1 d . . .
H22A H 0.7284 0.2071 0.4051 0.041 Uiso 1 1 calc R . .
C23 C 0.6709(3) 0.3153(2) 0.46783(17) 0.0340(7) Uani 1 1 d . . .
H23A H 0.6836 0.2784 0.5186 0.041 Uiso 1 1 calc R . .
C24 C 0.6269(3) 0.4096(3) 0.46255(18) 0.0371(8) Uani 1 1 d . . .
H24A H 0.6102 0.4391 0.5097 0.044 Uiso 1 1 calc R . .
C25 C 0.6065(3) 0.4624(3) 0.38859(18) 0.0436(9) Uani 1 1 d . . .
H25A H 0.5745 0.5279 0.3843 0.052 Uiso 1 1 calc R . .
C26 C 0.6323(3) 0.4206(2) 0.32113(17) 0.0362(8) Uani 1 1 d . . .
H26A H 0.6185 0.4573 0.2702 0.043 Uiso 1 1 calc R . .
C27 C 0.6070(3) 0.1804(2) 0.19189(16) 0.0314(7) Uani 1 1 d . . .
C28 C 0.5021(3) 0.2108(3) 0.1779(2) 0.0422(8) Uani 1 1 d . . .
H28A H 0.4855 0.2736 0.1998 0.051 Uiso 1 1 calc R . .
C29 C 0.4211(3) 0.1503(3) 0.1320(2) 0.0573(11) Uani 1 1 d . . .
H29A H 0.3482 0.1711 0.1217 0.069 Uiso 1 1 calc R . .
C30 C 0.4459(4) 0.0595(3) 0.1013(2) 0.0640(13) Uani 1 1 d . . .
H30A H 0.3900 0.0178 0.0692 0.077 Uiso 1 1 calc R . .
C31 C 0.5496(4) 0.0287(3) 0.1162(2) 0.0547(11) Uani 1 1 d . . .
H31A H 0.5658 -0.0346 0.0949 0.066 Uiso 1 1 calc R . .
C32 C 0.6316(3) 0.0891(2) 0.16231(19) 0.0413(8) Uani 1 1 d . . .
H32A H 0.7043 0.0674 0.1734 0.050 Uiso 1 1 calc R . .

loop_
_atom_site_aniso_label
_atom_site_aniso_U_11
_atom_site_aniso_U_22
_atom_site_aniso_U_33
_atom_site_aniso_U_23
_atom_site_aniso_U_13
_atom_site_aniso_U_12
Pd1 0.02467(14) 0.02324(12) 0.02232(11) 0.00262(8) 0.00757(8) 0.00229(9)
S1 0.0304(4) 0.0272(4) 0.0263(3) 0.0065(3) 0.0100(3) 0.0047(3)
P1 0.0257(4) 0.0256(4) 0.0234(3) 0.0033(3) 0.0077(3) 0.0010(3)
P2 0.0239(4) 0.0244(4) 0.0249(3) 0.0032(3) 0.0080(3) 0.0006(3)
N1 0.0235(13) 0.0321(13) 0.0256(11) 0.0035(10) 0.0087(10) 0.0023(11)
N2 0.0384(17) 0.0565(19) 0.0374(14) 0.0037(13) 0.0185(13) 0.0008(14)
C1 0.0257(16) 0.0340(17) 0.0255(13) -0.0005(12) 0.0078(12) 0.0033(13)
C2 0.0263(16) 0.0273(14) 0.0266(13) -0.0023(11) 0.0031(12) 0.0023(12)
C3 0.0275(16) 0.0257(14) 0.0264(13) -0.0039(11) 0.0036(12) 0.0026(12)
C4 0.0292(17) 0.0276(15) 0.0318(14) 0.0023(12) 0.0044(12) 0.0012(13)
C5 0.0343(19) 0.0285(16) 0.0408(16) 0.0011(13) -0.0042(14) 0.0062(14)
C6 0.0265(18) 0.0391(18) 0.0457(17) -0.0021(14) 0.0043(14) 0.0063(14)
C7 0.0287(18) 0.0401(18) 0.0358(15) -0.0018(13) 0.0098(13) 0.0049(14)
C8 0.0327(17) 0.0255(14) 0.0290(13) 0.0048(11) 0.0108(12) 0.0021(13)
C9 0.0314(17) 0.0227(13) 0.0268(13) 0.0058(11) 0.0064(12) -0.0018(13)
C10 0.0329(19) 0.0342(16) 0.0366(15) 0.0024(13) 0.0058(14) 0.0020(14)
C11 0.038(2) 0.0406(19) 0.0337(15) 0.0005(13) -0.0031(14) -0.0011(15)
C12 0.055(2) 0.0327(17) 0.0290(14) -0.0034(13) 0.0039(15) -0.0042(16)
C13 0.042(2) 0.0368(17) 0.0336(15) -0.0040(13) 0.0164(14) -0.0025(15)
C14 0.0302(17) 0.0331(15) 0.0281(13) 0.0010(12) 0.0077(12) -0.0012(13)
C15 0.0280(16) 0.0244(14) 0.0337(14) -0.0001(11) 0.0146(12) -0.0004(12)
C16 0.0296(18) 0.0376(17) 0.0383(15) -0.0041(13) 0.0083(13) -0.0015(14)
C17 0.034(2) 0.0415(19) 0.0556(19) -0.0148(16) 0.0157(16) -0.0084(16)
C18 0.055(2) 0.0317(18) 0.070(2) -0.0088(17) 0.0362(19) -0.0111(17)
C19 0.055(2) 0.0335(18) 0.0520(19) 0.0064(15) 0.0254(17) -0.0050(17)
C20 0.0415(19) 0.0291(16) 0.0349(15) 0.0032(12) 0.0139(14) -0.0007(14)
C21 0.0187(15) 0.0314(15) 0.0259(12) 0.0017(11) 0.0072(11) -0.0019(12)
C22 0.0329(18) 0.0375(18) 0.0334(14) 0.0088(13) 0.0129(13) 0.0094(14)
C23 0.0320(18) 0.0442(18) 0.0274(14) 0.0070(12) 0.0111(13) 0.0044(14)
C24 0.043(2) 0.0416(18) 0.0300(14) -0.0038(13) 0.0148(14) -0.0011(16)
C25 0.063(2) 0.0331(17) 0.0389(16) 0.0029(14) 0.0215(16) 0.0116(17)
C26 0.049(2) 0.0308(16) 0.0307(14) 0.0067(12) 0.0141(14) 0.0065(15)
C27 0.0367(19) 0.0298(15) 0.0257(13) 0.0041(11) 0.0052(13) -0.0051(14)
C28 0.033(2) 0.0388(18) 0.0497(18) 0.0073(15) 0.0018(15) -0.0036(15)
C29 0.037(2) 0.054(2) 0.068(2) 0.0170(19) -0.0094(18) -0.0124(18)
C30 0.073(3) 0.057(3) 0.047(2) 0.0071(18) -0.009(2) -0.030(2)
C31 0.077(3) 0.043(2) 0.0431(19) -0.0097(15) 0.014(2) -0.018(2)
C32 0.052(2) 0.0342(17) 0.0397(16) 0.0002(14) 0.0158(15) -0.0059(16)

loop_
_atom_type_symbol
_atom_type_description
_atom_type_scat_dispersion_real
_atom_type_scat_dispersion_imag
_atom_type_scat_source
C C 0.0033 0.0016 'International Tables Vol C Tables 4.2.6.8 and 6.1.1.4'
H H 0.0000 0.0000 'International Tables Vol C Tables 4.2.6.8 and 6.1.1.4'
N N 0.0061 0.0033 'International Tables Vol C Tables 4.2.6.8 and 6.1.1.4'
P P 0.1023 0.0942 'International Tables Vol C Tables 4.2.6.8 and 6.1.1.4'
S S 0.1246 0.1234 'International Tables Vol C Tables 4.2.6.8 and 6.1.1.4'
Pd Pd -0.9988 1.0072 'International Tables Vol C Tables 4.2.6.8 and 6.1.1.4'

loop_
_geom_angle_atom_site_label_1
_geom_angle_atom_site_label_2
_geom_angle_atom_site_label_3
_geom_angle
_geom_angle_site_symmetry_1
_geom_angle_site_symmetry_3
_geom_angle_publ_flag
N1 Pd1 P2 175.10(6) . . ?
N1 Pd1 P1 103.50(7) . . ?
P2 Pd1 P1 72.98(3) . . ?
N1 Pd1 S1 84.79(7) . . ?
P2 Pd1 S1 98.69(3) . . ?
P1 Pd1 S1 171.67(3) . . ?
C3 S1 Pd1 98.41(10) . . ?
C15 P1 C9 106.75(13) . . ?
C15 P1 C8 105.71(14) . . ?
C9 P1 C8 109.40(14) . . ?
C15 P1 Pd1 120.95(9) . . ?
C9 P1 Pd1 118.20(10) . . ?
C8 P1 Pd1 93.85(9) . . ?
C15 P1 P2 133.00(10) . . ?
C9 P1 P2 116.00(11) . . ?
C8 P1 P2 42.72(9) . . ?
Pd1 P1 P2 52.60(2) . . ?
C21 P2 C27 107.98(15) . . ?
C21 P2 C8 109.00(14) . . ?
C27 P2 C8 104.58(13) . . ?
C21 P2 Pd1 122.93(9) . . ?
C27 P2 Pd1 114.46(11) . . ?
C8 P2 Pd1 95.53(10) . . ?
C21 P2 P1 138.12(10) . . ?
C27 P2 P1 109.20(10) . . ?
C8 P2 P1 42.62(10) . . ?
Pd1 P2 P1 54.42(3) . . ?
C1 N1 C2 117.9(3) . . ?
C1 N1 Pd1 123.72(19) . . ?
C2 N1 Pd1 118.4(2) . . ?
N2 C1 N1 178.1(3) . . ?
C7 C2 C3 119.9(3) . . ?
C7 C2 N1 123.1(3) . . ?
C3 C2 N1 117.0(3) . . ?
C4 C3 C2 118.9(3) . . ?
C4 C3 S1 120.8(2) . . ?
C2 C3 S1 120.3(2) . . ?
C5 C4 C3 120.1(3) . . ?
C6 C5 C4 120.5(3) . . ?
C5 C6 C7 119.9(3) . . ?
C6 C7 C2 120.6(3) . . ?
P1 C8 P2 94.66(13) . . ?
C14 C9 C10 119.5(3) . . ?
C14 C9 P1 117.4(2) . . ?
C10 C9 P1 123.0(3) . . ?
C9 C10 C11 119.6(3) . . ?
C12 C11 C10 120.5(3) . . ?
C11 C12 C13 120.6(3) . . ?
C12 C13 C14 119.1(3) . . ?
C9 C14 C13 120.7(3) . . ?
C16 C15 C20 120.2(3) . . ?
C16 C15 P1 119.4(2) . . ?
C20 C15 P1 120.2(2) . . ?
C17 C16 C15 119.1(3) . . ?
C18 C17 C16 120.9(3) . . ?
C17 C18 C19 120.5(3) . . ?
C20 C19 C18 119.6(3) . . ?
C19 C20 C15 119.8(3) . . ?
C26 C21 C22 119.3(3) . . ?
C26 C21 P2 122.1(2) . . ?
C22 C21 P2 118.6(2) . . ?
C23 C22 C21 119.9(3) . . ?
C24 C23 C22 120.7(3) . . ?
C23 C24 C25 119.7(3) . . ?
C26 C25 C24 120.0(3) . . ?
C25 C26 C21 120.3(3) . . ?
C32 C27 C28 120.6(3) . . ?
C32 C27 P2 119.9(3) . . ?
C28 C27 P2 119.2(2) . . ?
C27 C28 C29 119.7(4) . . ?
C30 C29 C28 119.6(4) . . ?
C31 C30 C29 120.7(4) . . ?
C30 C31 C32 120.1(4) . . ?
C27 C32 C31 119.3(4) . . ?

loop_
_geom_bond_atom_site_label_1
_geom_bond_atom_site_label_2
_geom_bond_distance
_geom_bond_site_symmetry_2
_geom_bond_publ_flag
Pd1 N1 2.041(2) . ?
Pd1 P2 2.2217(9) . ?
Pd1 P1 2.2744(8) . ?
Pd1 S1 2.2818(8) . ?
S1 C3 1.743(3) . ?
P1 C15 1.786(3) . ?
P1 C9 1.793(3) . ?
P1 C8 1.817(3) . ?
P1 P2 2.6741(12) . ?
P2 C21 1.790(3) . ?
P2 C27 1.801(3) . ?
P2 C8 1.820(3) . ?
N1 C1 1.299(4) . ?
N1 C2 1.407(3) . ?
N2 C1 1.147(4) . ?
C2 C7 1.377(4) . ?
C2 C3 1.392(4) . ?
C3 C4 1.387(4) . ?
C4 C5 1.386(4) . ?
C5 C6 1.359(5) . ?
C6 C7 1.376(4) . ?
C9 C14 1.375(4) . ?
C9 C10 1.378(4) . ?
C10 C11 1.385(4) . ?
C11 C12 1.359(5) . ?
C12 C13 1.375(5) . ?
C13 C14 1.385(4) . ?
C15 C16 1.378(4) . ?
C15 C20 1.382(4) . ?
C16 C17 1.359(5) . ?
C17 C18 1.359(5) . ?
C18 C19 1.371(5) . ?
C19 C20 1.363(4) . ?
C21 C26 1.373(4) . ?
C21 C22 1.378(4) . ?
C22 C23 1.370(4) . ?
C23 C24 1.358(4) . ?
C24 C25 1.376(4) . ?
C25 C26 1.369(4) . ?
C27 C32 1.368(4) . ?
C27 C28 1.371(5) . ?
C28 C29 1.373(5) . ?
C29 C30 1.370(6) . ?
C30 C31 1.356(6) . ?
C31 C32 1.381(5) . ?

loop_
_geom_torsion_atom_site_label_1
_geom_torsion_atom_site_label_2
_geom_torsion_atom_site_label_3
_geom_torsion_atom_site_label_4
_geom_torsion
_geom_torsion_site_symmetry_1
_geom_torsion_site_symmetry_2
_geom_torsion_site_symmetry_3
_geom_torsion_site_symmetry_4
_geom_torsion_publ_flag
N1 Pd1 S1 C3 -8.08(11) . . . . ?
P2 Pd1 S1 C3 168.44(9) . . . . ?
P1 Pd1 S1 C3 166.64(19) . . . . ?
N1 Pd1 P1 C15 -60.69(14) . . . . ?
P2 Pd1 P1 C15 122.86(12) . . . . ?
S1 Pd1 P1 C15 124.7(2) . . . . ?
N1 Pd1 P1 C9 73.97(14) . . . . ?
P2 Pd1 P1 C9 -102.49(13) . . . . ?
S1 Pd1 P1 C9 -100.6(2) . . . . ?
N1 Pd1 P1 C8 -171.59(12) . . . . ?
P2 Pd1 P1 C8 11.95(10) . . . . ?
S1 Pd1 P1 C8 13.8(2) . . . . ?
N1 Pd1 P1 P2 176.46(7) . . . . ?
S1 Pd1 P1 P2 1.86(19) . . . . ?
N1 Pd1 P2 C21 -173.5(8) . . . . ?
P1 Pd1 P2 C21 -128.86(12) . . . . ?
S1 Pd1 P2 C21 51.41(12) . . . . ?
N1 Pd1 P2 C27 52.1(8) . . . . ?
P1 Pd1 P2 C27 96.82(10) . . . . ?
S1 Pd1 P2 C27 -82.91(10) . . . . ?
N1 Pd1 P2 C8 -56.6(8) . . . . ?
P1 Pd1 P2 C8 -11.96(9) . . . . ?
S1 Pd1 P2 C8 168.31(9) . . . . ?
N1 Pd1 P2 P1 -44.7(8) . . . . ?
S1 Pd1 P2 P1 -179.73(3) . . . . ?
C15 P1 P2 C21 1.8(2) . . . . ?
C9 P1 P2 C21 -151.48(17) . . . . ?
C8 P1 P2 C21 -60.54(19) . . . . ?
Pd1 P1 P2 C21 101.73(14) . . . . ?
C15 P1 P2 C27 153.22(16) . . . . ?
C9 P1 P2 C27 -0.06(15) . . . . ?
C8 P1 P2 C27 90.88(17) . . . . ?
Pd1 P1 P2 C27 -106.86(11) . . . . ?
C15 P1 P2 C8 62.35(19) . . . . ?
C9 P1 P2 C8 -90.94(18) . . . . ?
Pd1 P1 P2 C8 162.27(14) . . . . ?
C15 P1 P2 Pd1 -99.92(13) . . . . ?
C9 P1 P2 Pd1 106.79(11) . . . . ?
C8 P1 P2 Pd1 -162.27(14) . . . . ?
P2 Pd1 N1 C1 55.0(10) . . . . ?
P1 Pd1 N1 C1 11.3(2) . . . . ?
S1 Pd1 N1 C1 -169.5(2) . . . . ?
P2 Pd1 N1 C2 -125.4(8) . . . . ?
P1 Pd1 N1 C2 -169.15(17) . . . . ?
S1 Pd1 N1 C2 10.06(18) . . . . ?
C2 N1 C1 N2 179(100) . . . . ?
Pd1 N1 C1 N2 -1(11) . . . . ?
C1 N1 C2 C7 -10.9(4) . . . . ?
Pd1 N1 C2 C7 169.5(2) . . . . ?
C1 N1 C2 C3 171.4(3) . . . . ?
Pd1 N1 C2 C3 -8.1(3) . . . . ?
C7 C2 C3 C4 1.0(4) . . . . ?
N1 C2 C3 C4 178.7(2) . . . . ?
C7 C2 C3 S1 -178.3(2) . . . . ?
N1 C2 C3 S1 -0.5(3) . . . . ?
Pd1 S1 C3 C4 -172.1(2) . . . . ?
Pd1 S1 C3 C2 7.2(2) . . . . ?
C2 C3 C4 C5 -1.1(4) . . . . ?
S1 C3 C4 C5 178.1(2) . . . . ?
C3 C4 C5 C6 0.7(4) . . . . ?
C4 C5 C6 C7 0.0(5) . . . . ?
C5 C6 C7 C2 -0.2(5) . . . . ?
C3 C2 C7 C6 -0.3(4) . . . . ?
N1 C2 C7 C6 -177.9(3) . . . . ?
C15 P1 C8 P2 -137.70(12) . . . . ?
C9 P1 C8 P2 107.69(14) . . . . ?
Pd1 P1 C8 P2 -14.03(11) . . . . ?
C21 P2 C8 P1 142.07(13) . . . . ?
C27 P2 C8 P1 -102.66(15) . . . . ?
Pd1 P2 C8 P1 14.41(11) . . . . ?
C15 P1 C9 C14 64.7(3) . . . . ?
C8 P1 C9 C14 178.6(2) . . . . ?
Pd1 P1 C9 C14 -75.7(2) . . . . ?
P2 P1 C9 C14 -135.4(2) . . . . ?
C15 P1 C9 C10 -114.5(3) . . . . ?
C8 P1 C9 C10 -0.6(3) . . . . ?
Pd1 P1 C9 C10 105.0(3) . . . . ?
P2 P1 C9 C10 45.4(3) . . . . ?
C14 C9 C10 C11 -0.2(5) . . . . ?
P1 C9 C10 C11 178.9(2) . . . . ?
C9 C10 C11 C12 -0.3(5) . . . . ?
C10 C11 C12 C13 0.5(5) . . . . ?
C11 C12 C13 C14 -0.1(5) . . . . ?
C10 C9 C14 C13 0.6(4) . . . . ?
P1 C9 C14 C13 -178.6(2) . . . . ?
C12 C13 C14 C9 -0.4(5) . . . . ?
C9 P1 C15 C16 -145.3(3) . . . . ?
C8 P1 C15 C16 98.3(3) . . . . ?
Pd1 P1 C15 C16 -6.2(3) . . . . ?
P2 P1 C15 C16 59.7(3) . . . . ?
C9 P1 C15 C20 39.9(3) . . . . ?
C8 P1 C15 C20 -76.6(3) . . . . ?
Pd1 P1 C15 C20 179.0(2) . . . . ?
P2 P1 C15 C20 -115.2(2) . . . . ?
C20 C15 C16 C17 0.9(5) . . . . ?
P1 C15 C16 C17 -174.0(3) . . . . ?
C15 C16 C17 C18 -0.3(5) . . . . ?
C16 C17 C18 C19 -0.8(6) . . . . ?
C17 C18 C19 C20 1.2(6) . . . . ?
C18 C19 C20 C15 -0.7(5) . . . . ?
C16 C15 C20 C19 -0.4(5) . . . . ?
P1 C15 C20 C19 174.5(3) . . . . ?
C27 P2 C21 C26 -98.7(3) . . . . ?
C8 P2 C21 C26 14.4(3) . . . . ?
Pd1 P2 C21 C26 124.5(2) . . . . ?
P1 P2 C21 C26 53.0(3) . . . . ?
C27 P2 C21 C22 80.6(3) . . . . ?
C8 P2 C21 C22 -166.3(2) . . . . ?
Pd1 P2 C21 C22 -56.2(3) . . . . ?
P1 P2 C21 C22 -127.8(2) . . . . ?
C26 C21 C22 C23 -0.4(5) . . . . ?
P2 C21 C22 C23 -179.7(3) . . . . ?
C21 C22 C23 C24 -0.5(5) . . . . ?
C22 C23 C24 C25 1.2(5) . . . . ?
C23 C24 C25 C26 -1.1(5) . . . . ?
C24 C25 C26 C21 0.3(5) . . . . ?
C22 C21 C26 C25 0.5(5) . . . . ?
P2 C21 C26 C25 179.8(3) . . . . ?
C21 P2 C27 C32 -141.4(2) . . . . ?
C8 P2 C27 C32 102.6(3) . . . . ?
Pd1 P2 C27 C32 -0.5(3) . . . . ?
P1 P2 C27 C32 58.2(3) . . . . ?
C21 P2 C27 C28 45.0(3) . . . . ?
C8 P2 C27 C28 -71.0(3) . . . . ?
Pd1 P2 C27 C28 -174.2(2) . . . . ?
P1 P2 C27 C28 -115.4(2) . . . . ?
C32 C27 C28 C29 -1.6(5) . . . . ?
P2 C27 C28 C29 172.0(3) . . . . ?
C27 C28 C29 C30 0.5(6) . . . . ?
C28 C29 C30 C31 0.5(6) . . . . ?
C29 C30 C31 C32 -0.4(6) . . . . ?
C28 C27 C32 C31 1.6(5) . . . . ?
P2 C27 C32 C31 -171.9(3) . . . . ?
C30 C31 C32 C27 -0.6(5) . . . . ?
